data_2243460
loop_
_publ_author_name
'Natchimuthu, V.'
'Sharmila, N.'
'Ravi, S.'

_publ_section_title
;
 Crystal structure and Hirshfeld surface analysis of
 1-methyl-4-(2-methyl-10<i>H</i>-benzo[<i>b</i>]thieno[2,3-<i>e</i>][1,4]diazepin-4-yl)piperazin-1-ium
 2,5-dihydroxybenzoate propan-2-ol monosolvate
;
_journal_coeditor_code MW2162
_journal_issue 7
_journal_name_full 'Acta Crystallographica Section E'
_journal_page_first 1168
_journal_page_last 1172
_journal_paper_doi 10.1107/S205698902000818X
_journal_volume 76
_journal_year 2020
_chemical_formula_iupac 'C17 H21 N4 S +, C7 H5 O4 -, C3 H8 O1'
_chemical_formula_moiety 'C17 H21 N4 S +, C7 H5 O4 -, C3 H8 O1'
_chemical_formula_sum 'C27 H34 N4 O5 S'
_chemical_formula_weight 526.64
_chemical_name_systematic
'1-Methyl-4-(2-methyl-10<i>H</i>-benzo[<i>b</i>]thieno[2,3-<i>e</i>][1,4]diazepin-4-yl)piperazin-1-ium 2,5-dihydroxybenzoate propan-2-ol monosolvate'
_space_group_crystal_system monoclinic
_space_group_IT_number 14
_space_group_name_Hall '-P 2yn'
_space_group_name_H-M_alt 'P 1 21/n 1'
_atom_sites_solution_hydrogens mixed
_atom_sites_solution_primary direct
_atom_sites_solution_secondary difmap
_audit_creation_method SHELXL-2018/3
_cell_angle_alpha 90
_cell_angle_beta 94.3810(10)
_cell_angle_gamma 90
_cell_formula_units_Z 4
_cell_length_a 8.4867(6)
_cell_length_b 29.764(2)
_cell_length_c 10.6334(8)
_cell_measurement_reflns_used 4689
_cell_measurement_temperature 294(2)
_cell_measurement_theta_max 24.2
_cell_measurement_theta_min 2.3
_cell_volume 2678.1(3)
_computing_cell_refinement
;
SAINT (Bruker, 2008)
;
_computing_data_collection
;
SMART (Bruker, 2008)
;
_computing_data_reduction
;
SAINT (Bruker, 2008)
;
_computing_molecular_graphics
;
<i>QMOL</i> (Gans & Shalloway, 2001), Mercury (Macrae <i>et al.</i>,
2020)
;
_computing_publication_material
;
ORTEPIII (Burnett & Johnson, 1996), WinGX publication routines
(Farrugia, 2012)
and PLATON (Spek, 2020)
;
_computing_structure_refinement
;
<i>SHELXL2018/3</i> (Sheldrick, 2018)
;
_computing_structure_solution
;
SHELXS97 (Sheldrick, 2008)
;
_diffrn_ambient_temperature 294(2)
_diffrn_measured_fraction_theta_full 1.000
_diffrn_measured_fraction_theta_max 1.000
_diffrn_measurement_device_type 'Bruker SMART CCD area-detector diffractometer'
_diffrn_measurement_method '\w and \f scan'
_diffrn_radiation_type MoK\a
_diffrn_radiation_wavelength 0.71073
_diffrn_reflns_av_R_equivalents 0.0402
_diffrn_reflns_av_unetI/netI 0.0290
_diffrn_reflns_limit_h_max 9
_diffrn_reflns_limit_h_min -9
_diffrn_reflns_limit_k_max 35
_diffrn_reflns_limit_k_min -35
_diffrn_reflns_limit_l_max 12
_diffrn_reflns_limit_l_min -12
_diffrn_reflns_number 25175
_diffrn_reflns_theta_full 24.711
_diffrn_reflns_theta_max 24.711
_diffrn_reflns_theta_min 2.039
_diffrn_source 'fine focus sealed tube'
_exptl_absorpt_coefficient_mu 0.165
_exptl_absorpt_correction_T_max 0.98
_exptl_absorpt_correction_T_min 0.96
_exptl_absorpt_correction_type multi-scan
_exptl_absorpt_process_details
;
(SADABS; Bruker, 2008)
;
_exptl_crystal_colour white
_exptl_crystal_density_diffrn 1.306
_exptl_crystal_description solid
_exptl_crystal_F_000 1120
_exptl_crystal_size_max 0.150
_exptl_crystal_size_mid 0.140
_exptl_crystal_size_min 0.060
_refine_diff_density_max 0.316
_refine_diff_density_min -0.214
_refine_ls_extinction_method none
_refine_ls_goodness_of_fit_ref 1.313
_refine_ls_hydrogen_treatment mixed
_refine_ls_matrix_type full
_refine_ls_number_parameters 358
_refine_ls_number_reflns 4560
_refine_ls_number_restraints 0
_refine_ls_restrained_S_all 1.313
_refine_ls_R_factor_all 0.0769
_refine_ls_R_factor_gt 0.0692
_refine_ls_shift/su_max 0.001
_refine_ls_shift/su_mean 0.000
_refine_ls_structure_factor_coef Fsqd
_refine_ls_weighting_details 'w=1/[\s^2^(Fo^2^)+(0.0423P)^2^+1.7858P] where P=(Fo^2^+2Fc^2^)/3'
_refine_ls_weighting_scheme calc
_refine_ls_wR_factor_gt 0.1398
_refine_ls_wR_factor_ref 0.1431
_reflns_number_gt 4081
_reflns_number_total 4560
_reflns_threshold_expression 'I > 2\s(I)'
_cod_data_source_file mw2162sup1.cif
_cod_data_source_block I
_cod_original_sg_symbol_H-M 'P 21/n'
_cod_database_code 2243460
_shelx_space_group_comment
;
The symmetry employed for this shelxl refinement is uniquely defined
by the following loop, which should always be used as a source of
symmetry information in preference to the above space-group names.
They are only intended as comments.
;
_shelx_estimated_absorpt_t_min 0.976
_shelx_estimated_absorpt_t_max 0.990

loop_
_space_group_symop_operation_xyz
'x, y, z'
'-x+1/2, y+1/2, -z+1/2'
'-x, -y, -z'
'x-1/2, -y-1/2, z-1/2'

loop_
_atom_site_type_symbol
_atom_site_label
_atom_site_fract_x
_atom_site_fract_y
_atom_site_fract_z
_atom_site_U_iso_or_equiv
_atom_site_adp_type
_atom_site_calc_flag
_atom_site_occupancy
_atom_site_disorder_assembly
_atom_site_disorder_group
C C1 -0.3762(4) 0.47317(12) 0.3380(4) 0.0585(9) Uani d 1 . .
H H1A -0.390099 0.447460 0.283753 0.088 Uiso calc 1 . .
H H1B -0.459922 0.494268 0.317993 0.088 Uiso calc 1 . .
H H1C -0.378228 0.463851 0.424267 0.088 Uiso calc 1 . .
C C2 -0.2208(3) 0.49488(10) 0.3192(3) 0.0406(7) Uani d 1 . .
C C3 -0.1143(3) 0.48603(10) 0.2353(3) 0.0385(7) Uani d 1 . .
H H3 -0.128823 0.463584 0.174715 0.046 Uiso calc 1 . .
C C4 0.0236(3) 0.51399(9) 0.2470(3) 0.0352(7) Uani d 1 . .
C C5 0.0161(3) 0.54454(9) 0.3420(3) 0.0350(7) Uani d 1 . .
C C6 0.1609(3) 0.60738(10) 0.2772(3) 0.0366(7) Uani d 1 . .
C C7 0.1472(4) 0.65330(10) 0.2934(3) 0.0430(7) Uani d 1 . .
H H7 0.110794 0.664279 0.367734 0.052 Uiso calc 1 . .
C C8 0.1862(4) 0.68310(11) 0.2016(3) 0.0489(8) Uani d 1 . .
H H8 0.176887 0.713877 0.214109 0.059 Uiso calc 1 . .
C C9 0.2390(4) 0.66693(11) 0.0915(3) 0.0524(9) Uani d 1 . .
H H9 0.264640 0.686670 0.028400 0.063 Uiso calc 1 . .
C C10 0.2537(4) 0.62100(11) 0.0749(3) 0.0467(8) Uani d 1 . .
H H10 0.290372 0.610411 0.000239 0.056 Uiso calc 1 . .
C C11 0.2157(3) 0.59022(10) 0.1660(3) 0.0379(7) Uani d 1 . .
C C12 0.1630(3) 0.51169(10) 0.1725(3) 0.0374(7) Uani d 1 . .
C C13 0.1896(4) 0.42917(9) 0.2035(3) 0.0395(7) Uani d 1 . .
H H13A 0.108954 0.432885 0.262627 0.047 Uiso calc 1 . .
H H13B 0.290178 0.424550 0.251401 0.047 Uiso calc 1 . .
C C14 0.1511(4) 0.38905(10) 0.1209(3) 0.0446(8) Uani d 1 . .
H H14A 0.149251 0.362254 0.172674 0.054 Uiso calc 1 . .
H H14B 0.047123 0.392826 0.077708 0.054 Uiso calc 1 . .
C C15 0.2881(4) 0.42556(11) -0.0459(3) 0.0491(8) Uani d 1 . .
H H15A 0.192261 0.430932 -0.099538 0.059 Uiso calc 1 . .
H H15B 0.374372 0.422019 -0.099854 0.059 Uiso calc 1 . .
C C16 0.3204(4) 0.46547(10) 0.0388(3) 0.0440(8) Uani d 1 . .
H H16A 0.422192 0.461909 0.085780 0.053 Uiso calc 1 . .
H H16B 0.323924 0.492549 -0.011672 0.053 Uiso calc 1 . .
C C17 0.2321(5) 0.34478(12) -0.0581(4) 0.0658(11) Uani d 1 . .
H H17A 0.130021 0.349145 -0.101715 0.099 Uiso calc 1 . .
H H17B 0.231500 0.317686 -0.009157 0.099 Uiso calc 1 . .
H H17C 0.310467 0.342428 -0.118316 0.099 Uiso calc 1 . .
N N1 0.2492(3) 0.54488(8) 0.1415(2) 0.0422(6) Uani d 1 . .
N N2 0.1266(3) 0.57751(9) 0.3767(2) 0.0401(6) Uani d 1 . .
H H2 0.104(3) 0.5922(10) 0.443(3) 0.038(9) Uiso d 1 . .
N N3 0.1973(3) 0.46954(8) 0.1257(2) 0.0401(6) Uani d 1 . .
N N4 0.2699(3) 0.38349(9) 0.0266(2) 0.0426(6) Uani d 1 . .
H H4 0.359(4) 0.3785(12) 0.075(3) 0.062(11) Uiso d 1 . .
S S1 -0.15686(9) 0.53903(3) 0.41676(8) 0.0417(2) Uani d 1 . .
C C18 0.5648(4) 0.32953(11) 0.1890(3) 0.0392(7) Uani d 1 . .
C C19 0.7193(3) 0.31664(9) 0.2566(3) 0.0323(6) Uani d 1 . .
C C20 0.8224(3) 0.34904(9) 0.3104(3) 0.0333(6) Uani d 1 . .
H H20 0.795966 0.379278 0.302211 0.040 Uiso calc 1 . .
C C21 0.9623(3) 0.33711(9) 0.3753(3) 0.0332(6) Uani d 1 . .
C C22 1.0032(4) 0.29233(10) 0.3851(3) 0.0431(8) Uani d 1 . .
H H22 1.098573 0.284064 0.427658 0.052 Uiso calc 1 . .
C C23 0.9038(4) 0.25982(10) 0.3322(3) 0.0466(8) Uani d 1 . .
H H23 0.932732 0.229732 0.338820 0.056 Uiso calc 1 . .
C C24 0.7613(3) 0.27150(10) 0.2692(3) 0.0380(7) Uani d 1 . .
O O1 0.5341(2) 0.37036(7) 0.1732(2) 0.0469(6) Uani d 1 . .
O O2 0.4736(3) 0.29822(8) 0.1504(2) 0.0603(7) Uani d 1 . .
O O3 0.6639(3) 0.23843(8) 0.2203(3) 0.0571(7) Uani d 1 . .
H H3A 0.581(5) 0.2537(13) 0.186(4) 0.071(13) Uiso d 1 . .
O O4 1.0557(3) 0.37078(7) 0.4286(2) 0.0442(5) Uani d 1 . .
H H4A 1.127(5) 0.3588(13) 0.478(4) 0.071(13) Uiso d 1 . .
C C25 0.4829(5) 0.37490(14) 0.5193(4) 0.0740(12) Uani d 1 . .
H H25A 0.463666 0.400651 0.570276 0.111 Uiso calc 1 . .
H H25B 0.421761 0.377329 0.439808 0.111 Uiso calc 1 . .
H H25C 0.593185 0.373497 0.505130 0.111 Uiso calc 1 . .
C C26 0.4367(4) 0.33350(12) 0.5852(3) 0.0519(9) Uani d 1 . .
H H26 0.493746 0.332991 0.668868 0.062 Uiso calc 1 . .
C C27 0.4755(6) 0.29132(15) 0.5177(4) 0.0808(13) Uani d 1 . .
H H27A 0.426807 0.292136 0.433192 0.121 Uiso calc 1 . .
H H27B 0.436502 0.265885 0.561363 0.121 Uiso calc 1 . .
H H27C 0.587968 0.288851 0.515149 0.121 Uiso calc 1 . .
O O5 0.2703(3) 0.33712(9) 0.6017(2) 0.0548(6) Uani d 1 . .
H H5 0.238(4) 0.3130(12) 0.641(3) 0.058(11) Uiso d 1 . .

loop_
_atom_site_aniso_label
_atom_site_aniso_U_11
_atom_site_aniso_U_22
_atom_site_aniso_U_33
_atom_site_aniso_U_12
_atom_site_aniso_U_13
_atom_site_aniso_U_23
C1 0.046(2) 0.052(2) 0.078(3) -0.0084(16) 0.0086(18) -0.0055(19)
C2 0.0369(17) 0.0321(16) 0.0523(19) 0.0018(13) -0.0002(14) 0.0041(14)
C3 0.0413(17) 0.0286(15) 0.0445(17) 0.0018(13) -0.0032(14) -0.0019(13)
C4 0.0381(17) 0.0292(15) 0.0377(16) 0.0041(12) -0.0004(13) 0.0056(13)
C5 0.0369(16) 0.0324(16) 0.0353(16) 0.0010(13) 0.0001(13) 0.0057(13)
C6 0.0335(16) 0.0379(17) 0.0378(16) -0.0064(13) -0.0003(13) 0.0048(13)
C7 0.0422(18) 0.0393(18) 0.0476(18) -0.0023(14) 0.0044(14) -0.0037(15)
C8 0.0488(19) 0.0377(18) 0.061(2) 0.0000(15) 0.0075(16) 0.0042(16)
C9 0.058(2) 0.0422(19) 0.058(2) -0.0043(16) 0.0106(17) 0.0165(16)
C10 0.051(2) 0.047(2) 0.0431(18) -0.0029(15) 0.0104(15) 0.0032(15)
C11 0.0324(16) 0.0384(17) 0.0429(17) -0.0023(13) 0.0021(13) 0.0042(14)
C12 0.0416(17) 0.0363(17) 0.0336(16) 0.0058(14) -0.0014(13) 0.0027(13)
C13 0.0405(17) 0.0361(17) 0.0424(17) 0.0082(13) 0.0064(14) 0.0051(14)
C14 0.0391(17) 0.0388(17) 0.055(2) 0.0058(14) 0.0006(15) -0.0009(15)
C15 0.057(2) 0.054(2) 0.0368(17) 0.0186(17) 0.0026(15) 0.0040(15)
C16 0.0481(19) 0.0451(19) 0.0397(17) 0.0075(15) 0.0088(14) 0.0053(14)
C17 0.077(3) 0.057(2) 0.060(2) 0.012(2) -0.017(2) -0.0209(19)
N1 0.0428(15) 0.0379(15) 0.0469(15) 0.0026(12) 0.0090(12) 0.0031(12)
N2 0.0490(16) 0.0389(15) 0.0321(14) -0.0091(12) 0.0011(12) -0.0037(12)
N3 0.0484(15) 0.0334(14) 0.0396(14) 0.0055(11) 0.0096(12) 0.0037(11)
N4 0.0431(15) 0.0422(15) 0.0408(15) 0.0124(12) -0.0072(13) -0.0056(12)
S1 0.0447(5) 0.0361(4) 0.0455(5) -0.0030(3) 0.0105(4) -0.0033(3)
C18 0.0372(17) 0.0459(19) 0.0346(16) 0.0043(15) 0.0032(13) -0.0043(14)
C19 0.0315(15) 0.0368(16) 0.0294(14) 0.0039(12) 0.0063(12) -0.0023(12)
C20 0.0379(16) 0.0268(14) 0.0354(15) 0.0050(12) 0.0047(13) 0.0017(12)
C21 0.0363(16) 0.0327(16) 0.0307(14) -0.0023(12) 0.0028(12) 0.0000(12)
C22 0.0397(17) 0.0405(18) 0.0472(18) 0.0078(14) -0.0085(14) 0.0035(14)
C23 0.0491(19) 0.0253(16) 0.064(2) 0.0052(14) -0.0056(16) -0.0023(15)
C24 0.0359(16) 0.0348(16) 0.0430(17) -0.0012(13) 0.0022(13) -0.0060(13)
O1 0.0411(12) 0.0462(14) 0.0518(13) 0.0106(10) -0.0059(10) 0.0003(10)
O2 0.0412(13) 0.0572(15) 0.0789(18) -0.0010(12) -0.0182(12) -0.0084(13)
O3 0.0453(14) 0.0362(13) 0.0874(19) -0.0014(11) -0.0101(13) -0.0156(12)
O4 0.0440(13) 0.0357(12) 0.0507(13) -0.0039(10) -0.0116(11) 0.0016(10)
C25 0.051(2) 0.083(3) 0.089(3) -0.008(2) 0.006(2) 0.022(2)
C26 0.0376(18) 0.065(2) 0.052(2) -0.0007(16) -0.0038(15) 0.0092(17)
C27 0.087(3) 0.077(3) 0.083(3) -0.001(2) 0.034(3) -0.006(2)
O5 0.0398(13) 0.0617(16) 0.0624(16) -0.0048(11) -0.0001(11) 0.0184(13)

loop_
_atom_type_symbol
_atom_type_description
_atom_type_scat_dispersion_real
_atom_type_scat_dispersion_imag
_atom_type_scat_source
C C 0.0033 0.0016 'International Tables Vol C Tables 4.2.6.8 and 6.1.1.4'
H H 0.0000 0.0000 'International Tables Vol C Tables 4.2.6.8 and 6.1.1.4'
N N 0.0061 0.0033 'International Tables Vol C Tables 4.2.6.8 and 6.1.1.4'
O O 0.0106 0.0060 'International Tables Vol C Tables 4.2.6.8 and 6.1.1.4'
S S 0.1246 0.1234 'International Tables Vol C Tables 4.2.6.8 and 6.1.1.4'

loop_
_geom_angle_atom_site_label_1
_geom_angle_atom_site_label_2
_geom_angle_atom_site_label_3
_geom_angle_site_symmetry_1
_geom_angle_site_symmetry_3
_geom_angle
_geom_angle_publ_flag
C2 C1 H1A . . 109.5 ?
C2 C1 H1B . . 109.5 ?
H1A C1 H1B . . 109.5 ?
C2 C1 H1C . . 109.5 ?
H1A C1 H1C . . 109.5 ?
H1B C1 H1C . . 109.5 ?
C3 C2 C1 . . 130.5(3) ?
C3 C2 S1 . . 110.5(2) ?
C1 C2 S1 . . 119.1(2) ?
C2 C3 C4 . . 114.5(3) ?
C2 C3 H3 . . 122.7 ?
C4 C3 H3 . . 122.7 ?
C5 C4 C3 . . 111.5(3) ?
C5 C4 C12 . . 120.9(3) ?
C3 C4 C12 . . 127.6(3) ?
C4 C5 N2 . . 126.8(3) ?
C4 C5 S1 . . 111.5(2) ?
N2 C5 S1 . . 121.7(2) ?
C7 C6 C11 . . 120.1(3) ?
C7 C6 N2 . . 119.9(3) ?
C11 C6 N2 . . 119.9(3) ?
C8 C7 C6 . . 121.4(3) ?
C8 C7 H7 . . 119.3 ?
C6 C7 H7 . . 119.3 ?
C9 C8 C7 . . 119.4(3) ?
C9 C8 H8 . . 120.3 ?
C7 C8 H8 . . 120.3 ?
C8 C9 C10 . . 119.5(3) ?
C8 C9 H9 . . 120.2 ?
C10 C9 H9 . . 120.2 ?
C9 C10 C11 . . 122.3(3) ?
C9 C10 H10 . . 118.8 ?
C11 C10 H10 . . 118.8 ?
C10 C11 C6 . . 117.3(3) ?
C10 C11 N1 . . 116.3(3) ?
C6 C11 N1 . . 126.2(3) ?
N1 C12 N3 . . 117.6(3) ?
N1 C12 C4 . . 126.6(3) ?
N3 C12 C4 . . 115.7(3) ?
N3 C13 C14 . . 109.8(2) ?
N3 C13 H13A . . 109.7 ?
C14 C13 H13A . . 109.7 ?
N3 C13 H13B . . 109.7 ?
C14 C13 H13B . . 109.7 ?
H13A C13 H13B . . 108.2 ?
N4 C14 C13 . . 110.8(2) ?
N4 C14 H14A . . 109.5 ?
C13 C14 H14A . . 109.5 ?
N4 C14 H14B . . 109.5 ?
C13 C14 H14B . . 109.5 ?
H14A C14 H14B . . 108.1 ?
N4 C15 C16 . . 112.1(3) ?
N4 C15 H15A . . 109.2 ?
C16 C15 H15A . . 109.2 ?
N4 C15 H15B . . 109.2 ?
C16 C15 H15B . . 109.2 ?
H15A C15 H15B . . 107.9 ?
N3 C16 C15 . . 109.9(3) ?
N3 C16 H16A . . 109.7 ?
C15 C16 H16A . . 109.7 ?
N3 C16 H16B . . 109.7 ?
C15 C16 H16B . . 109.7 ?
H16A C16 H16B . . 108.2 ?
N4 C17 H17A . . 109.5 ?
N4 C17 H17B . . 109.5 ?
H17A C17 H17B . . 109.5 ?
N4 C17 H17C . . 109.5 ?
H17A C17 H17C . . 109.5 ?
H17B C17 H17C . . 109.5 ?
C12 N1 C11 . . 124.2(3) ?
C5 N2 C6 . . 114.5(2) ?
C5 N2 H2 . . 113(2) ?
C6 N2 H2 . . 111(2) ?
C12 N3 C16 . . 119.0(2) ?
C12 N3 C13 . . 121.3(2) ?
C16 N3 C13 . . 110.9(2) ?
C17 N4 C14 . . 111.8(3) ?
C17 N4 C15 . . 111.5(3) ?
C14 N4 C15 . . 111.1(2) ?
C17 N4 H4 . . 111(2) ?
C14 N4 H4 . . 103(2) ?
C15 N4 H4 . . 109(2) ?
C5 S1 C2 . . 91.97(14) ?
O1 C18 O2 . . 123.9(3) ?
O1 C18 C19 . . 118.6(3) ?
O2 C18 C19 . . 117.5(3) ?
C24 C19 C20 . . 118.6(3) ?
C24 C19 C18 . . 120.1(3) ?
C20 C19 C18 . . 121.3(3) ?
C21 C20 C19 . . 121.2(3) ?
C21 C20 H20 . . 119.4 ?
C19 C20 H20 . . 119.4 ?
O4 C21 C20 . . 117.9(3) ?
O4 C21 C22 . . 122.7(3) ?
C20 C21 C22 . . 119.4(3) ?
C23 C22 C21 . . 120.4(3) ?
C23 C22 H22 . . 119.8 ?
C21 C22 H22 . . 119.8 ?
C22 C23 C24 . . 120.5(3) ?
C22 C23 H23 . . 119.7 ?
C24 C23 H23 . . 119.7 ?
O3 C24 C23 . . 119.1(3) ?
O3 C24 C19 . . 121.1(3) ?
C23 C24 C19 . . 119.8(3) ?
C24 O3 H3A . . 103(2) ?
C21 O4 H4A . . 108(3) ?
C26 C25 H25A . . 109.5 ?
C26 C25 H25B . . 109.5 ?
H25A C25 H25B . . 109.5 ?
C26 C25 H25C . . 109.5 ?
H25A C25 H25C . . 109.5 ?
H25B C25 H25C . . 109.5 ?
O5 C26 C25 . . 107.0(3) ?
O5 C26 C27 . . 112.0(3) ?
C25 C26 C27 . . 113.2(3) ?
O5 C26 H26 . . 108.1 ?
C25 C26 H26 . . 108.1 ?
C27 C26 H26 . . 108.1 ?
C26 C27 H27A . . 109.5 ?
C26 C27 H27B . . 109.5 ?
H27A C27 H27B . . 109.5 ?
C26 C27 H27C . . 109.5 ?
H27A C27 H27C . . 109.5 ?
H27B C27 H27C . . 109.5 ?
C26 O5 H5 . . 110(2) ?

loop_
_geom_bond_atom_site_label_1
_geom_bond_atom_site_label_2
_geom_bond_site_symmetry_2
_geom_bond_distance
_geom_bond_publ_flag
C1 C2 . 1.496(4) ?
C1 H1A . 0.9600 ?
C1 H1B . 0.9600 ?
C1 H1C . 0.9600 ?
C2 C3 . 1.343(4) ?
C2 S1 . 1.736(3) ?
C3 C4 . 1.434(4) ?
C3 H3 . 0.9300 ?
C4 C5 . 1.365(4) ?
C4 C12 . 1.474(4) ?
C5 N2 . 1.388(4) ?
C5 S1 . 1.729(3) ?
C6 C7 . 1.383(4) ?
C6 C11 . 1.400(4) ?
C6 N2 . 1.429(4) ?
C7 C8 . 1.378(4) ?
C7 H7 . 0.9300 ?
C8 C9 . 1.372(5) ?
C8 H8 . 0.9300 ?
C9 C10 . 1.385(4) ?
C9 H9 . 0.9300 ?
C10 C11 . 1.388(4) ?
C10 H10 . 0.9300 ?
C11 N1 . 1.408(4) ?
C12 N1 . 1.287(4) ?
C12 N3 . 1.389(4) ?
C13 N3 . 1.463(4) ?
C13 C14 . 1.503(4) ?
C13 H13A . 0.9700 ?
C13 H13B . 0.9700 ?
C14 N4 . 1.484(4) ?
C14 H14A . 0.9700 ?
C14 H14B . 0.9700 ?
C15 N4 . 1.485(4) ?
C15 C16 . 1.503(4) ?
C15 H15A . 0.9700 ?
C15 H15B . 0.9700 ?
C16 N3 . 1.452(4) ?
C16 H16A . 0.9700 ?
C16 H16B . 0.9700 ?
C17 N4 . 1.483(4) ?
C17 H17A . 0.9600 ?
C17 H17B . 0.9600 ?
C17 H17C . 0.9600 ?
N2 H2 . 0.87(3) ?
N4 H4 . 0.89(4) ?
C18 O1 . 1.252(4) ?
C18 O2 . 1.260(4) ?
C18 C19 . 1.496(4) ?
C19 C24 . 1.394(4) ?
C19 C20 . 1.395(4) ?
C20 C21 . 1.373(4) ?
C20 H20 . 0.9300 ?
C21 O4 . 1.373(3) ?
C21 C22 . 1.379(4) ?
C22 C23 . 1.376(4) ?
C22 H22 . 0.9300 ?
C23 C24 . 1.381(4) ?
C23 H23 . 0.9300 ?
C24 O3 . 1.363(4) ?
O3 H3A . 0.89(4) ?
O4 H4A . 0.85(4) ?
C25 C26 . 1.485(5) ?
C25 H25A . 0.9600 ?
C25 H25B . 0.9600 ?
C25 H25C . 0.9600 ?
C26 O5 . 1.440(4) ?
C26 C27 . 1.495(5) ?
C26 H26 . 0.9800 ?
C27 H27A . 0.9600 ?
C27 H27B . 0.9600 ?
C27 H27C . 0.9600 ?
O5 H5 . 0.88(4) ?

loop_
_geom_hbond_atom_site_label_D
_geom_hbond_atom_site_label_H
_geom_hbond_atom_site_label_A
_geom_hbond_site_symmetry_A
_geom_hbond_distance_DH
_geom_hbond_distance_HA
_geom_hbond_distance_DA
_geom_hbond_angle_DHA
_geom_hbond_publ_flag
C1 H1A O1 1_455 0.96 2.64 3.579(4) 167.6 yes
C10 H10 O1 3_665 0.93 2.52 3.316(4) 143.3 yes
C13 H13A O4 1_455 0.97 2.62 3.233(4) 121.5 yes
C17 H17B O2 . 0.96 2.63 3.216(4) 119.9 yes
N2 H2 O4 3_666 0.87(3) 2.28(3) 3.088(4) 156(3) yes
N4 H4 O1 . 0.89(4) 1.77(4) 2.660(3) 178(4) yes
O3 H3A O2 . 0.89(4) 1.63(4) 2.479(3) 156(4) yes
O4 H4A O5 1_655 0.85(4) 1.84(4) 2.682(3) 173(4) yes
O5 H5 O3 4_566 0.88(4) 1.88(4) 2.764(3) 178(3) yes

loop_
_geom_torsion_atom_site_label_1
_geom_torsion_atom_site_label_2
_geom_torsion_atom_site_label_3
_geom_torsion_atom_site_label_4
_geom_torsion_site_symmetry_1
_geom_torsion_site_symmetry_2
_geom_torsion_site_symmetry_3
_geom_torsion_site_symmetry_4
_geom_torsion
_geom_torsion_publ_flag
C1 C2 C3 C4 . . . . -179.3(3) ?
S1 C2 C3 C4 . . . . 0.6(3) ?
C2 C3 C4 C5 . . . . -0.6(4) ?
C2 C3 C4 C12 . . . . 177.8(3) ?
C3 C4 C5 N2 . . . . -178.0(3) ?
C12 C4 C5 N2 . . . . 3.5(4) ?
C3 C4 C5 S1 . . . . 0.3(3) ?
C12 C4 C5 S1 . . . . -178.3(2) ?
C11 C6 C7 C8 . . . . 0.1(5) ?
N2 C6 C7 C8 . . . . 177.0(3) ?
C6 C7 C8 C9 . . . . 0.4(5) ?
C7 C8 C9 C10 . . . . -0.7(5) ?
C8 C9 C10 C11 . . . . 0.5(5) ?
C9 C10 C11 C6 . . . . 0.0(5) ?
C9 C10 C11 N1 . . . . -174.7(3) ?
C7 C6 C11 C10 . . . . -0.3(4) ?
N2 C6 C11 C10 . . . . -177.2(3) ?
C7 C6 C11 N1 . . . . 173.8(3) ?
N2 C6 C11 N1 . . . . -3.1(5) ?
C5 C4 C12 N1 . . . . -34.3(4) ?
C3 C4 C12 N1 . . . . 147.5(3) ?
C5 C4 C12 N3 . . . . 149.7(3) ?
C3 C4 C12 N3 . . . . -28.6(4) ?
N3 C13 C14 N4 . . . . 57.4(3) ?
N4 C15 C16 N3 . . . . -55.2(3) ?
N3 C12 N1 C11 . . . . 170.5(3) ?
C4 C12 N1 C11 . . . . -5.5(5) ?
C10 C11 N1 C12 . . . . -144.3(3) ?
C6 C11 N1 C12 . . . . 41.5(5) ?
C4 C5 N2 C6 . . . . 56.1(4) ?
S1 C5 N2 C6 . . . . -121.9(3) ?
C7 C6 N2 C5 . . . . 125.9(3) ?
C11 C6 N2 C5 . . . . -57.2(4) ?
N1 C12 N3 C16 . . . . -3.9(4) ?
C4 C12 N3 C16 . . . . 172.5(3) ?
N1 C12 N3 C13 . . . . 140.6(3) ?
C4 C12 N3 C13 . . . . -42.9(4) ?
C15 C16 N3 C12 . . . . -152.5(3) ?
C15 C16 N3 C13 . . . . 59.5(3) ?
C14 C13 N3 C12 . . . . 151.8(3) ?
C14 C13 N3 C16 . . . . -61.1(3) ?
C13 C14 N4 C17 . . . . -178.6(3) ?
C13 C14 N4 C15 . . . . -53.4(3) ?
C16 C15 N4 C17 . . . . 177.9(3) ?
C16 C15 N4 C14 . . . . 52.5(4) ?
C4 C5 S1 C2 . . . . 0.1(2) ?
N2 C5 S1 C2 . . . . 178.4(2) ?
C3 C2 S1 C5 . . . . -0.4(2) ?
C1 C2 S1 C5 . . . . 179.6(3) ?
O1 C18 C19 C24 . . . . -176.1(3) ?
O2 C18 C19 C24 . . . . 3.3(4) ?
O1 C18 C19 C20 . . . . 5.2(4) ?
O2 C18 C19 C20 . . . . -175.4(3) ?
C24 C19 C20 C21 . . . . -0.4(4) ?
C18 C19 C20 C21 . . . . 178.3(3) ?
C19 C20 C21 O4 . . . . -178.3(2) ?
C19 C20 C21 C22 . . . . 1.5(4) ?
O4 C21 C22 C23 . . . . 178.6(3) ?
C20 C21 C22 C23 . . . . -1.1(5) ?
C21 C22 C23 C24 . . . . -0.4(5) ?
C22 C23 C24 O3 . . . . -178.5(3) ?
C22 C23 C24 C19 . . . . 1.5(5) ?
C20 C19 C24 O3 . . . . 178.9(3) ?
C18 C19 C24 O3 . . . . 0.2(4) ?
C20 C19 C24 C23 . . . . -1.1(4) ?
C18 C19 C24 C23 . . . . -179.7(3) ?

_cod_database_fobs_code 2243460
